data_2022990
loop_
_publ_author_name
'Neary, Michelle C.'
'Corfield, Peter W. R.'
'Parkin, Sean R.'
'Saba, Shahrokh'

_publ_section_title
;
 Crystal structures of two formamidinium hexa-fluorido-phosphate salts,
 one with batch-dependent disorder.
;
_journal_issue 'Pt 1'
_journal_name_full 'Acta crystallographica. Section E, Crystallographic communications'
_journal_page_first 88
_journal_page_last 93
_journal_paper_doi 10.1107/S2056989023010848
_journal_volume 80
_journal_year 2024
_chemical_formula_iupac 'C5 H11 N2 +, P F6 -'
_chemical_formula_moiety 'C5 H11 N2 +, F6 P -'
_chemical_formula_sum 'C5 H11 F6 N2 P'
_chemical_formula_weight 244.13
_chemical_name_systematic
;
Pyrrolidinoformamidinium hexafluorophosphate
;
_space_group_crystal_system monoclinic
_space_group_IT_number 9
_space_group_name_Hall 'C -2yc'
_space_group_name_H-M_alt 'C 1 c 1'
_atom_sites_solution_hydrogens geom
_audit_creation_method SHELXL-2018/3
_cell_angle_alpha 90
_cell_angle_beta 105.4000(10)
_cell_angle_gamma 90
_cell_formula_units_Z 8
_cell_length_a 12.3588(3)
_cell_length_b 12.7942(3)
_cell_length_c 12.2759(3)
_cell_measurement_reflns_used 9886
_cell_measurement_temperature 130(2)
_cell_measurement_theta_max 74.50
_cell_measurement_theta_min 3.73
_cell_volume 1871.38(8)
_computing_cell_refinement
;
SAINT (Bruker, 2022)
;
_computing_data_collection
;
APEX4 (Bruker, 2022)
;
_computing_data_reduction
;
SAINT (Bruker, 2022)
;
_computing_molecular_graphics
;
<i>XP</i> in <i>SHELXTL</i> (Sheldrick, 2008) and WinGX (Farrugia,
2012)
;
_computing_publication_material
;
<i>SHELX</i> (Sheldrick, 2008) and <i>publCIF</i> (Westrip,
2010)
;
_computing_structure_refinement
;
SHELXL (Sheldrick, 2015b)
;
_computing_structure_solution
;
<i>SHELXT</i> (Sheldrick, 2015a)
;
_diffrn_ambient_temperature 130(2)
_diffrn_measured_fraction_theta_full 0.985
_diffrn_measured_fraction_theta_max 0.983
_diffrn_measurement_device_type 'Bruker D8 with PHOTON III area detector'
_diffrn_measurement_method '\f and \w shutterless scans'
_diffrn_radiation_type CuK\a
_diffrn_radiation_wavelength 1.54178
_diffrn_reflns_av_R_equivalents 0.0345
_diffrn_reflns_av_unetI/netI 0.0348
_diffrn_reflns_limit_h_max 14
_diffrn_reflns_limit_h_min -15
_diffrn_reflns_limit_k_max 15
_diffrn_reflns_limit_k_min -15
_diffrn_reflns_limit_l_max 15
_diffrn_reflns_limit_l_min -15
_diffrn_reflns_number 17935
_diffrn_reflns_theta_full 67.679
_diffrn_reflns_theta_max 74.581
_diffrn_reflns_theta_min 5.072
_diffrn_source microfocus
_exptl_absorpt_coefficient_mu 3.279
_exptl_absorpt_correction_T_max 0.754
_exptl_absorpt_correction_T_min 0.639
_exptl_absorpt_correction_type multi-scan
_exptl_absorpt_process_details
;
(SADABS; Krause <i>et al.</i>,  2015)
;
_exptl_crystal_colour colourless
_exptl_crystal_density_diffrn 1.733
_exptl_crystal_description block
_exptl_crystal_F_000 992
_exptl_crystal_size_max 0.21
_exptl_crystal_size_mid 0.21
_exptl_crystal_size_min 0.11
_refine_diff_density_max 0.366
_refine_diff_density_min -0.346
_refine_ls_abs_structure_details
;
 Refined as an inversion twin
;
_refine_ls_abs_structure_Flack 0.49(4)
_refine_ls_extinction_coef 0.0014(4)
_refine_ls_extinction_expression Fc^*^=kFc[1+0.001xFc^2^\l^3^/sin(2\q)]^-1/4^
_refine_ls_extinction_method
;
SHELXL-2018/3 (Sheldrick 2015b)
;
_refine_ls_goodness_of_fit_ref 1.074
_refine_ls_hydrogen_treatment mixed
_refine_ls_matrix_type full
_refine_ls_number_parameters 257
_refine_ls_number_reflns 3467
_refine_ls_number_restraints 2
_refine_ls_restrained_S_all 1.074
_refine_ls_R_factor_all 0.0492
_refine_ls_R_factor_gt 0.0488
_refine_ls_shift/su_max 0.004
_refine_ls_shift/su_mean 0.001
_refine_ls_structure_factor_coef Fsqd
_refine_ls_weighting_details 'w=1/[\s^2^(Fo^2^)+(0.0850P)^2^+2.0200P] where P=(Fo^2^+2Fc^2^)/3'
_refine_ls_weighting_scheme calc
_refine_ls_wR_factor_gt 0.1343
_refine_ls_wR_factor_ref 0.1345
_reflns_number_gt 3450
_reflns_number_total 3467
_reflns_threshold_expression 'I > 2\s(I)'
_cod_data_source_file wm5706sup1.cif
_cod_data_source_block 2
_cod_depositor_comments 'Adding full bibliography for 2022988--2022990.cif.'
_cod_original_sg_symbol_H-M 'C c'
_cod_database_code 2022990
_cod_database_fobs_code 2022990
_shelx_space_group_comment
;
The symmetry employed for this shelxl refinement is uniquely defined
by the following loop, which should always be used as a source of
symmetry information in preference to the above space-group names.
They are only intended as comments.
;
_shelx_estimated_absorpt_t_min 0.546
_shelx_estimated_absorpt_t_max 0.714

loop_
_space_group_symop_operation_xyz
'x, y, z'
'x, -y, z+1/2'
'x+1/2, y+1/2, z'
'x+1/2, -y+1/2, z+1/2'

loop_
_atom_site_type_symbol
_atom_site_label
_atom_site_fract_x
_atom_site_fract_y
_atom_site_fract_z
_atom_site_U_iso_or_equiv
_atom_site_adp_type
_atom_site_calc_flag
_atom_site_occupancy
_atom_site_disorder_assembly
_atom_site_disorder_group
N N1 0.3206(4) 0.7280(3) 0.7550(3) 0.0306(9) Uani d 1 . .
C C2 0.3205(5) 0.8419(4) 0.7666(5) 0.0359(11) Uani d 1 . .
H H2A 0.291759 0.876189 0.692152 0.054 Uiso calc 1 . .
H H2B 0.396755 0.868571 0.802754 0.054 Uiso calc 1 . .
C C3 0.2414(5) 0.8601(4) 0.8420(4) 0.0397(11) Uani d 1 . .
H H3A 0.283785 0.863514 0.922572 0.059 Uiso calc 1 . .
H H3B 0.198412 0.925707 0.821178 0.059 Uiso calc 1 . .
C C4 0.1646(4) 0.7661(4) 0.8193(4) 0.0358(9) Uani d 1 . .
H H4A 0.105798 0.773984 0.747162 0.054 Uiso calc 1 . .
H H4B 0.128245 0.755416 0.881246 0.054 Uiso calc 1 . .
C C5 0.2435(4) 0.6762(4) 0.8132(4) 0.0337(10) Uani d 1 . .
H H5A 0.284091 0.651192 0.889404 0.050 Uiso calc 1 . .
H H5B 0.202882 0.617023 0.768457 0.050 Uiso calc 1 . .
C C6 0.3770(4) 0.6777(4) 0.6965(4) 0.0347(10) Uani d 1 . .
H H6 0.370295 0.603790 0.691284 0.042 Uiso calc 1 . .
N N7 0.4439(4) 0.7258(3) 0.6435(4) 0.0409(10) Uani d 1 . .
H H7A 0.4509(6) 0.792(4) 0.6473(4) 0.049 Uiso calc 1 . .
H H7B 0.480(2) 0.690(2) 0.606(2) 0.049 Uiso calc 1 . .
N N11 0.7698(3) 0.2303(3) 0.3159(3) 0.0252(7) Uani d 1 . .
C C12 0.7633(4) 0.3449(4) 0.2985(4) 0.0321(10) Uani d 1 . .
H H12A 0.793006 0.382648 0.370603 0.048 Uiso calc 1 . .
H H12B 0.684995 0.367475 0.264147 0.048 Uiso calc 1 . .
C C13 0.8362(4) 0.3633(4) 0.2184(4) 0.0374(11) Uani d 1 . .
H H13A 0.805789 0.420775 0.165124 0.056 Uiso calc 1 . .
H H13B 0.914031 0.380689 0.260727 0.056 Uiso calc 1 . .
C C14 0.8322(4) 0.2588(4) 0.1552(4) 0.0349(9) Uani d 1 . .
H H14A 0.761520 0.251673 0.094543 0.052 Uiso calc 1 . .
H H14B 0.896670 0.251823 0.122180 0.052 Uiso calc 1 . .
C C15 0.8383(4) 0.1797(4) 0.2476(4) 0.0340(10) Uani d 1 . .
H H15A 0.805607 0.111878 0.216390 0.051 Uiso calc 1 . .
H H15B 0.916660 0.168610 0.292739 0.051 Uiso calc 1 . .
C C16 0.7173(4) 0.1803(4) 0.3774(4) 0.0314(10) Uani d 1 . .
H H16 0.722967 0.106294 0.380722 0.038 Uiso calc 1 . .
N N17 0.6562(4) 0.2270(3) 0.4358(4) 0.0385(9) Uani d 1 . .
H H17A 0.6505(5) 0.289(4) 0.4342(4) 0.046 Uiso calc 1 . .
H H17B 0.6253(18) 0.194(2) 0.473(2) 0.046 Uiso calc 1 . .
P P1 0.52748(8) 0.48090(9) 0.50675(8) 0.0281(3) Uani d 1 . .
F F1 0.5597(3) 0.6020(2) 0.5039(3) 0.0491(8) Uani d 1 . .
F F2 0.4952(3) 0.3602(2) 0.5089(3) 0.0473(8) Uani d 1 . .
F F3 0.5479(6) 0.4896(4) 0.6384(4) 0.0758(15) Uani d 1 . .
F F4 0.6561(3) 0.4490(3) 0.5209(4) 0.0666(11) Uani d 1 . .
F F5 0.5090(5) 0.4728(3) 0.3746(4) 0.0730(14) Uani d 1 . .
F F6 0.4008(3) 0.5132(3) 0.4886(5) 0.0678(13) Uani d 1 . .
P P2 0.55335(8) 0.97931(9) 0.55060(8) 0.0294(3) Uani d 1 . .
F F1A 0.5774(4) 0.9564(4) 0.6830(3) 0.0566(9) Uani d 1 . .
F F2A 0.5294(5) 1.0049(3) 0.4195(3) 0.0607(11) Uani d 1 . .
F F3A 0.4242(3) 0.9567(3) 0.5382(3) 0.0530(9) Uani d 1 . .
F F4A 0.5735(4) 0.8594(3) 0.5287(4) 0.0611(11) Uani d 1 . .
F F5A 0.6830(3) 1.0047(3) 0.5650(4) 0.0552(10) Uani d 1 . .
F F6A 0.5350(3) 1.1002(2) 0.5742(3) 0.0440(7) Uani d 1 . .

loop_
_atom_site_aniso_label
_atom_site_aniso_U_11
_atom_site_aniso_U_22
_atom_site_aniso_U_33
_atom_site_aniso_U_12
_atom_site_aniso_U_13
_atom_site_aniso_U_23
N1 0.0326(19) 0.032(2) 0.0275(17) 0.0026(15) 0.0078(14) -0.0001(14)
C2 0.044(3) 0.025(2) 0.041(2) -0.0009(18) 0.017(2) 0.0006(18)
C3 0.051(3) 0.037(2) 0.039(2) 0.004(2) 0.025(2) 0.002(2)
C4 0.032(2) 0.043(2) 0.0352(19) 0.0038(18) 0.0133(16) 0.0034(18)
C5 0.040(3) 0.033(2) 0.029(2) -0.001(2) 0.0112(19) 0.0001(18)
C6 0.036(2) 0.032(2) 0.037(2) 0.0017(17) 0.0116(19) 0.0001(17)
N7 0.046(2) 0.038(2) 0.048(2) 0.0020(17) 0.0283(18) -0.0008(17)
N11 0.0262(17) 0.0227(19) 0.0269(15) 0.0001(13) 0.0071(13) -0.0027(13)
C12 0.037(2) 0.023(2) 0.037(2) -0.0015(17) 0.013(2) 0.0007(17)
C13 0.043(3) 0.027(2) 0.043(3) -0.003(2) 0.013(2) 0.003(2)
C14 0.035(2) 0.040(2) 0.0323(19) -0.0024(17) 0.0131(16) -0.0027(17)
C15 0.034(2) 0.027(2) 0.043(3) 0.0035(18) 0.013(2) -0.0013(19)
C16 0.035(2) 0.0262(19) 0.032(2) 0.0009(17) 0.0079(17) 0.0040(16)
N17 0.045(2) 0.035(2) 0.044(2) 0.0030(16) 0.0280(18) 0.0047(16)
P1 0.0305(6) 0.0272(5) 0.0297(6) -0.0008(4) 0.0135(4) -0.0002(4)
F1 0.066(2) 0.0324(14) 0.0631(19) -0.0144(15) 0.0411(17) -0.0115(15)
F2 0.0448(16) 0.0285(14) 0.075(2) 0.0023(12) 0.0280(15) 0.0067(13)
F3 0.125(5) 0.073(3) 0.033(2) 0.002(3) 0.027(2) 0.0007(15)
F4 0.0359(18) 0.054(2) 0.112(3) -0.0018(17) 0.0221(19) -0.021(2)
F5 0.131(4) 0.055(2) 0.036(2) -0.010(2) 0.028(2) -0.0084(15)
F6 0.0331(19) 0.0443(19) 0.124(4) 0.0071(14) 0.018(2) -0.002(2)
P2 0.0316(6) 0.0291(6) 0.0310(6) 0.0036(4) 0.0144(4) 0.0005(4)
F1A 0.066(2) 0.068(2) 0.0366(17) -0.0045(19) 0.0160(15) 0.0150(16)
F2A 0.092(3) 0.062(2) 0.0289(18) -0.004(2) 0.0164(18) 0.0007(14)
F3A 0.0310(17) 0.0565(19) 0.072(2) -0.0083(15) 0.0144(15) -0.0127(17)
F4A 0.089(3) 0.0304(15) 0.087(3) 0.0103(17) 0.064(2) -0.0006(16)
F5A 0.0379(19) 0.061(2) 0.075(3) 0.0070(16) 0.0291(18) 0.0190(18)
F6A 0.0541(18) 0.0309(13) 0.0541(17) 0.0011(13) 0.0269(13) -0.0058(13)

loop_
_atom_type_symbol
_atom_type_description
_atom_type_scat_dispersion_real
_atom_type_scat_dispersion_imag
_atom_type_scat_source
N N 0.0311 0.0180 'International Tables Vol C Tables 4.2.6.8 and 6.1.1.4'
C C 0.0181 0.0091 'International Tables Vol C Tables 4.2.6.8 and 6.1.1.4'
H H 0.0000 0.0000 'International Tables Vol C Tables 4.2.6.8 and 6.1.1.4'
P P 0.2955 0.4335 'International Tables Vol C Tables 4.2.6.8 and 6.1.1.4'
F F 0.0727 0.0534 'International Tables Vol C Tables 4.2.6.8 and 6.1.1.4'

loop_
_geom_angle_atom_site_label_1
_geom_angle_atom_site_label_2
_geom_angle_atom_site_label_3
_geom_angle_site_symmetry_1
_geom_angle_site_symmetry_3
_geom_angle
_geom_angle_publ_flag
C6 N1 C5 . . 123.5(4) ?
C6 N1 C2 . . 124.2(5) ?
C5 N1 C2 . . 112.2(4) ?
N1 C2 C3 . . 103.1(4) ?
N1 C2 H2A . . 111.1 ?
C3 C2 H2A . . 111.1 ?
N1 C2 H2B . . 111.1 ?
C3 C2 H2B . . 111.1 ?
H2A C2 H2B . . 109.1 ?
C4 C3 C2 . . 103.8(4) ?
C4 C3 H3A . . 111.0 ?
C2 C3 H3A . . 111.0 ?
C4 C3 H3B . . 111.0 ?
C2 C3 H3B . . 111.0 ?
H3A C3 H3B . . 109.0 ?
C3 C4 C5 . . 103.3(4) ?
C3 C4 H4A . . 111.1 ?
C5 C4 H4A . . 111.1 ?
C3 C4 H4B . . 111.1 ?
C5 C4 H4B . . 111.1 ?
H4A C4 H4B . . 109.1 ?
N1 C5 C4 . . 100.8(4) ?
N1 C5 H5A . . 111.6 ?
C4 C5 H5A . . 111.6 ?
N1 C5 H5B . . 111.6 ?
C4 C5 H5B . . 111.6 ?
H5A C5 H5B . . 109.4 ?
N1 C6 N7 . . 122.4(5) ?
N1 C6 H6 . . 118.8 ?
N7 C6 H6 . . 118.8 ?
C6 N7 H7A . . 120.0 ?
C6 N7 H7B . . 120.0 ?
H7A N7 H7B . . 120.0 ?
C16 N11 C12 . . 124.0(4) ?
C16 N11 C15 . . 124.4(4) ?
C12 N11 C15 . . 111.5(4) ?
N11 C12 C13 . . 103.2(4) ?
N11 C12 H12A . . 111.1 ?
C13 C12 H12A . . 111.1 ?
N11 C12 H12B . . 111.1 ?
C13 C12 H12B . . 111.1 ?
H12A C12 H12B . . 109.1 ?
C14 C13 C12 . . 104.3(4) ?
C14 C13 H13A . . 110.9 ?
C12 C13 H13A . . 110.9 ?
C14 C13 H13B . . 110.9 ?
C12 C13 H13B . . 110.9 ?
H13A C13 H13B . . 108.9 ?
C15 C14 C13 . . 102.5(4) ?
C15 C14 H14A . . 111.3 ?
C13 C14 H14A . . 111.3 ?
C15 C14 H14B . . 111.3 ?
C13 C14 H14B . . 111.3 ?
H14A C14 H14B . . 109.2 ?
N11 C15 C14 . . 102.1(4) ?
N11 C15 H15A . . 111.4 ?
C14 C15 H15A . . 111.4 ?
N11 C15 H15B . . 111.4 ?
C14 C15 H15B . . 111.4 ?
H15A C15 H15B . . 109.2 ?
N11 C16 N17 . . 123.1(5) ?
N11 C16 H16 . . 118.5 ?
N17 C16 H16 . . 118.5 ?
C16 N17 H17A . . 120.0 ?
C16 N17 H17B . . 120.0 ?
H17A N17 H17B . . 120.0 ?
F5 P1 F3 . . 179.1(4) ?
F5 P1 F6 . . 90.3(3) ?
F3 P1 F6 . . 90.5(3) ?
F5 P1 F2 . . 89.2(2) ?
F3 P1 F2 . . 91.4(2) ?
F6 P1 F2 . . 90.73(19) ?
F5 P1 F4 . . 87.9(3) ?
F3 P1 F4 . . 91.3(3) ?
F6 P1 F4 . . 178.1(3) ?
F2 P1 F4 . . 89.8(2) ?
F5 P1 F1 . . 90.5(2) ?
F3 P1 F1 . . 88.9(2) ?
F6 P1 F1 . . 89.2(2) ?
F2 P1 F1 . . 179.7(2) ?
F4 P1 F1 . . 90.2(2) ?
F3A P2 F2A . . 91.6(3) ?
F3A P2 F5A . . 178.5(2) ?
F2A P2 F5A . . 88.9(3) ?
F3A P2 F1A . . 88.5(2) ?
F2A P2 F1A . . 178.7(3) ?
F5A P2 F1A . . 90.8(2) ?
F3A P2 F4A . . 90.4(2) ?
F2A P2 F4A . . 91.3(2) ?
F5A P2 F4A . . 91.0(2) ?
F1A P2 F4A . . 90.0(2) ?
F3A P2 F6A . . 90.4(2) ?
F2A P2 F6A . . 89.3(2) ?
F5A P2 F6A . . 88.3(2) ?
F1A P2 F6A . . 89.4(2) ?
F4A P2 F6A . . 179.1(3) ?

loop_
_geom_bond_atom_site_label_1
_geom_bond_atom_site_label_2
_geom_bond_site_symmetry_2
_geom_bond_distance
_geom_bond_publ_flag
N1 C6 . 1.296(7) ?
N1 C5 . 1.490(7) ?
N1 C2 . 1.465(5) ?
C2 C3 . 1.531(7) ?
C2 H2A . 0.9900 ?
C2 H2B . 0.9900 ?
C3 C4 . 1.512(7) ?
C3 H3A . 0.9900 ?
C3 H3B . 0.9900 ?
C4 C5 . 1.523(6) ?
C4 H4A . 0.9900 ?
C4 H4B . 0.9900 ?
C5 H5A . 0.9900 ?
C5 H5B . 0.9900 ?
C6 N7 . 1.331(7) ?
C6 H6 . 0.9500 ?
N7 H7A . 0.86(5) ?
N7 H7B . 0.86(5) ?
N11 C16 . 1.289(6) ?
N11 C12 . 1.481(5) ?
N11 C15 . 1.489(6) ?
C12 C13 . 1.517(7) ?
C12 H12A . 0.9900 ?
C12 H12B . 0.9900 ?
C13 C14 . 1.540(7) ?
C13 H13A . 0.9900 ?
C13 H13B . 0.9900 ?
C14 C15 . 1.506(7) ?
C14 H14A . 0.9900 ?
C14 H14B . 0.9900 ?
C15 H15A . 0.9900 ?
C15 H15B . 0.9900 ?
C16 N17 . 1.315(6) ?
C16 H16 . 0.9500 ?
N17 H17A . 0.79(5) ?
N17 H17B . 0.79(5) ?
P1 F5 . 1.580(4) ?
P1 F3 . 1.572(4) ?
P1 F6 . 1.576(4) ?
P1 F2 . 1.597(3) ?
P1 F4 . 1.606(4) ?
P1 F1 . 1.602(3) ?
P2 F3A . 1.589(3) ?
P2 F2A . 1.591(4) ?
P2 F5A . 1.598(4) ?
P2 F1A . 1.600(3) ?
P2 F4A . 1.588(3) ?
P2 F6A . 1.601(3) ?

loop_
_geom_hbond_atom_site_label_D
_geom_hbond_atom_site_label_H
_geom_hbond_atom_site_label_A
_geom_hbond_site_symmetry_A
_geom_hbond_distance_DH
_geom_hbond_distance_HA
_geom_hbond_distance_DA
_geom_hbond_angle_DHA
_geom_hbond_publ_flag
N7 H7B F1 . 0.86 2.11 2.966(5) 176.5 yes
N7 H7A F3A . 0.86 2.47 3.207(6) 145.2 yes
N7 H7A F4A . 0.86 2.51 2.945(6) 112.0 yes
C16 H16 F6 3_545 0.95 2.54 3.153(6) 122.2 yes
N17 H17A F2 . 0.79 2.51 2.935(5) 115.3 yes
N17 H17A F4 . 0.79 2.30 3.026(6) 152.2 yes
N17 H17B F6A 1_545 0.79 2.23 3.019(5) 179.0 yes
